data_7154840
loop_
_publ_author_name
'Pilgrim, Ben S.'
'Gatland, Alice E.'
'Esteves, Carlos H. A.'
'McTernan, Charlie T.'
'Jones, Geraint R.'
'Tatton, Matthew R.'
'Procopiou, Panayiotis A.'
'Donohoe, Timothy J.'

_publ_section_title
;
 Palladium-catalyzed enolate arylation as a key C-C bond-forming reaction
 for the synthesis of isoquinolines.
;
_journal_issue 3
_journal_name_full 'Organic &amp; biomolecular chemistry'
_journal_page_first 1065
_journal_page_last 1090
_journal_paper_doi 10.1039/c5ob02320c
_journal_volume 14
_journal_year 2016
_chemical_compound_source syn
_chemical_formula_moiety 'C18 H14 Br1 N1'
_chemical_formula_sum 'C18 H14 Br N'
_chemical_formula_weight 324.22
_space_group_IT_number 14
_symmetry_cell_setting monoclinic
_symmetry_space_group_name_Hall '-P 2yab'
_symmetry_space_group_name_H-M 'P 1 21/a 1'
_atom_sites_solution_hydrogens difmap
_atom_sites_solution_primary other
_audit_update_record
;
2015-09-06 deposited with the CCDC.
2015-11-20 downloaded from the CCDC.
;
_cell_angle_alpha 90
_cell_angle_beta 105.1056(5)
_cell_angle_gamma 90
_cell_formula_units_Z 4
_cell_length_a 8.80660(10)
_cell_length_b 13.3703(2)
_cell_length_c 12.5739(2)
_cell_measurement_reflns_used 3388
_cell_measurement_temperature 150
_cell_measurement_theta_max 27
_cell_measurement_theta_min 5
_cell_volume 1429.38(4)
_computing_cell_refinement 'DENZO/SCALEPACK (Otwinowski & Minor, 1997)'
_computing_data_collection 'COLLECT (Nonius, 2001).'
_computing_data_reduction 'DENZO/SCALEPACK (Otwinowski & Minor, 1997)'
_computing_molecular_graphics 'CAMERON (Watkin et al., 1996)'
_computing_publication_material 'CRYSTALS (Betteridge et al., 2003)'
_computing_structure_refinement 'CRYSTALS (Betteridge et al., 2003)'
_computing_structure_solution 'Superflip (Palatinus & Chapuis, 2007)'
_diffrn_ambient_temperature 150
_diffrn_measured_fraction_theta_full 0.992
_diffrn_measured_fraction_theta_max 0.992
_diffrn_measurement_device Area
_diffrn_measurement_device_type 'Nonius KappaCCD'
_diffrn_measurement_method \w
_diffrn_radiation_monochromator graphite
_diffrn_radiation_type 'Mo K\a'
_diffrn_radiation_wavelength 0.71073
_diffrn_reflns_av_R_equivalents 0.013
_diffrn_reflns_limit_h_max 11
_diffrn_reflns_limit_h_min -11
_diffrn_reflns_limit_k_max 17
_diffrn_reflns_limit_k_min -16
_diffrn_reflns_limit_l_max 16
_diffrn_reflns_limit_l_min -16
_diffrn_reflns_number 44305
_diffrn_reflns_theta_full 27.475
_diffrn_reflns_theta_max 27.475
_diffrn_reflns_theta_min 5.165
_diffrn_standards_number 0
_exptl_absorpt_coefficient_mu 2.864
_exptl_absorpt_correction_T_max 0.38
_exptl_absorpt_correction_T_min 0.32
_exptl_absorpt_correction_type multi-scan
_exptl_absorpt_process_details 'DENZO/SCALEPACK (Otwinowski & Minor, 1997)'
_exptl_crystal_colour colourless
_exptl_crystal_density_diffrn 1.507
_exptl_crystal_density_method 'not measured'
_exptl_crystal_description block
_exptl_crystal_F_000 656
_exptl_crystal_size_max 0.400
_exptl_crystal_size_mid 0.200
_exptl_crystal_size_min 0.200
_refine_diff_density_max 0.60
_refine_diff_density_min -0.68
_refine_ls_extinction_method None
_refine_ls_goodness_of_fit_ref 0.8809
_refine_ls_hydrogen_treatment constr
_refine_ls_matrix_type full
_refine_ls_number_parameters 181
_refine_ls_number_reflns 3256
_refine_ls_number_restraints 0
_refine_ls_R_factor_all 0.0371
_refine_ls_R_factor_gt 0.0326
_refine_ls_shift/su_max 0.0002896
_refine_ls_shift/su_mean 0.0000161
_refine_ls_structure_factor_coef Fsqd
_refine_ls_weighting_details
;
 Method, part 1, Chebychev polynomial, (Watkin, 1994, Prince, 1982) 
 [weight] = 1.0/[A~0~*T~0~(x)+A~1~*T~1~(x) ... +A~n-1~]*T~n-1~(x)] 
 where A~i~ are the Chebychev coefficients listed below and x= Fcalc/Fmax 
 Method = Robust Weighting (Prince, 1982) 
 W = [weight] * [1-(deltaF/6*sigmaF)^2^]^2^ 
 A~i~ are: 
 50.8 80.5 47.1 19.4 4.95 
;
_refine_ls_weighting_scheme calc
_refine_ls_wR_factor_all 0.0772
_refine_ls_wR_factor_gt 0.0730
_refine_ls_wR_factor_ref 0.0772
_reflns_limit_h_max 11
_reflns_limit_h_min -11
_reflns_limit_k_max 17
_reflns_limit_k_min 0
_reflns_limit_l_max 16
_reflns_limit_l_min 0
_reflns_number_gt 2943
_reflns_number_total 6127
_reflns_threshold_expression I>2.0\s(I)
_oxford_diffrn_Wilson_B_factor 2.90
_oxford_diffrn_Wilson_scale 1.52
_oxford_refine_ls_r_factor_ref 0.0371
_oxford_refine_ls_scale 0.8281(19)
_oxford_reflns_number_all 3256
_oxford_reflns_threshold_expression_ref I>0.0\s(I)
_cod_data_source_file c5ob02320c2.cif
_cod_data_source_block 035tjd13
_cod_depositor_comments
;
The following automatic conversions were performed:

'_atom_sites_solution_primary' value 'Other' changed to 'other'
according to
/usr/data/users/saulius/crontab/automatic-downloads/rss-feeds/RSC/lib/dictionaries/cif_core.dic
dictionary named 'cif_core.dic' version 2.4.2 from 2011-04-26.

Automatic conversion script
Id: cif_fix_values 4268 2015-11-12 08:31:59Z antanas 

 Adding full bibliography for 7154836--7154840.cif.
;
_cod_original_sg_symbol_Hall '-P 2yab '
_cod_original_sg_symbol_H-M 'P 21/a '
_cod_original_formula_sum 'C18 H14 Br1 N1'
_cod_database_code 7154840

loop_
_symmetry_equiv_pos_as_xyz
x,y,z
-x,-y,-z
x+1/2,-y+1/2,z
-x+1/2,y+1/2,-z

loop_
_atom_site_label
_atom_site_type_symbol
_atom_site_fract_x
_atom_site_fract_y
_atom_site_fract_z
_atom_site_U_iso_or_equiv
_atom_site_occupancy
_atom_site_adp_type
_atom_site_refinement_flags_posn
Br1 Br 0.42787(3) 0.359538(17) 0.371865(19) 0.0384 1.0000 Uani .
C2 C 0.3704(2) 0.47635(15) 0.28221(16) 0.0277 1.0000 Uani .
C3 C 0.1991(2) 0.47662(15) 0.22107(17) 0.0280 1.0000 Uani .
C4 C 0.1449(2) 0.57205(15) 0.15820(16) 0.0271 1.0000 Uani .
C5 C 0.1705(2) 0.58607(17) 0.05149(16) 0.0320 1.0000 Uani .
C6 C 0.2524(3) 0.5164(2) 0.00142(19) 0.0398 1.0000 Uani .
C7 C 0.2714(3) 0.5350(3) -0.1019(2) 0.0528 1.0000 Uani .
C8 C 0.2111(3) 0.6226(3) -0.1595(2) 0.0568 1.0000 Uani .
C9 C 0.1325(3) 0.6911(2) -0.11380(19) 0.0495 1.0000 Uani .
C10 C 0.1102(3) 0.6740(2) -0.00728(18) 0.0383 1.0000 Uani .
C11 C 0.0285(3) 0.74200(19) 0.04279(19) 0.0405 1.0000 Uani .
N12 N 0.0047(2) 0.72991(15) 0.14097(16) 0.0361 1.0000 Uani .
C13 C 0.0650(2) 0.64542(15) 0.19939(16) 0.0273 1.0000 Uani .
C14 C 0.0315(2) 0.64095(14) 0.30970(17) 0.0274 1.0000 Uani .
C15 C 0.1464(2) 0.61574(16) 0.40517(17) 0.0292 1.0000 Uani .
C16 C 0.1115(3) 0.61492(17) 0.50681(18) 0.0340 1.0000 Uani .
C17 C -0.0385(3) 0.63846(16) 0.51452(19) 0.0352 1.0000 Uani .
C18 C -0.1529(3) 0.66455(17) 0.4207(2) 0.0377 1.0000 Uani .
C19 C -0.1186(2) 0.66622(16) 0.31908(19) 0.0336 1.0000 Uani .
C20 C 0.4777(2) 0.54510(17) 0.28264(18) 0.0340 1.0000 Uani .
H31 H 0.1386 0.4657 0.2763 0.0340 1.0000 Uiso R
H32 H 0.1822 0.4198 0.1701 0.0337 1.0000 Uiso R
H61 H 0.2953 0.4566 0.0397 0.0497 1.0000 Uiso R
H71 H 0.3264 0.4884 -0.1341 0.0628 1.0000 Uiso R
H81 H 0.2256 0.6344 -0.2305 0.0660 1.0000 Uiso R
H91 H 0.0930 0.7501 -0.1531 0.0604 1.0000 Uiso R
H111 H -0.0129 0.8005 0.0027 0.0497 1.0000 Uiso R
H151 H 0.2493 0.5997 0.4007 0.0352 1.0000 Uiso R
H161 H 0.1921 0.5981 0.5716 0.0410 1.0000 Uiso R
H171 H -0.0642 0.6372 0.5848 0.0423 1.0000 Uiso R
H181 H -0.2571 0.6811 0.4254 0.0452 1.0000 Uiso R
H191 H -0.1984 0.6851 0.2550 0.0416 1.0000 Uiso R
H201 H 0.4504 0.6044 0.2404 0.0413 1.0000 Uiso R
H202 H 0.5818 0.5350 0.3263 0.0413 1.0000 Uiso R

loop_
_atom_site_aniso_label
_atom_site_aniso_U_11
_atom_site_aniso_U_22
_atom_site_aniso_U_33
_atom_site_aniso_U_23
_atom_site_aniso_U_13
_atom_site_aniso_U_12
Br1 0.04102(13) 0.03410(13) 0.04063(13) 0.00709(9) 0.01147(9) 0.00645(9)
C2 0.0281(9) 0.0284(10) 0.0282(9) -0.0021(7) 0.0099(7) 0.0040(8)
C3 0.0265(9) 0.0268(9) 0.0318(10) -0.0044(8) 0.0096(8) -0.0011(7)
C4 0.0213(8) 0.0314(9) 0.0271(9) -0.0033(8) 0.0039(7) -0.0048(7)
C5 0.0254(9) 0.0436(12) 0.0255(9) -0.0058(8) 0.0040(7) -0.0092(9)
C6 0.0345(11) 0.0531(14) 0.0327(10) -0.0124(10) 0.0106(8) -0.0101(10)
C7 0.0446(13) 0.083(2) 0.0344(12) -0.0214(13) 0.0172(11) -0.0191(14)
C8 0.0457(14) 0.102(2) 0.0226(10) -0.0047(13) 0.0082(10) -0.0266(15)
C9 0.0393(12) 0.0777(19) 0.0264(11) 0.0095(11) -0.0007(9) -0.0184(13)
C10 0.0283(10) 0.0551(14) 0.0275(10) 0.0023(9) 0.0000(8) -0.0104(10)
C11 0.0339(11) 0.0448(13) 0.0367(11) 0.0117(10) -0.0020(9) 0.0000(10)
N12 0.0319(9) 0.0385(10) 0.0343(9) 0.0046(8) 0.0019(7) 0.0031(8)
C13 0.0227(8) 0.0305(10) 0.0264(9) -0.0014(7) 0.0023(7) -0.0015(7)
C14 0.0264(9) 0.0247(9) 0.0311(10) -0.0038(7) 0.0076(7) -0.0014(7)
C15 0.0277(9) 0.0313(10) 0.0295(9) -0.0045(8) 0.0091(8) 0.0005(8)
C16 0.0401(11) 0.0330(10) 0.0302(10) -0.0041(8) 0.0116(9) -0.0023(9)
C17 0.0448(12) 0.0286(10) 0.0382(11) -0.0071(8) 0.0214(9) -0.0075(9)
C18 0.0341(11) 0.0316(10) 0.0534(14) -0.0097(10) 0.0218(10) -0.0021(9)
C19 0.0252(9) 0.0322(10) 0.0425(12) -0.0052(9) 0.0074(8) 0.0014(8)
C20 0.0277(10) 0.0372(11) 0.0373(11) 0.0015(9) 0.0087(8) 0.0010(8)

loop_
_atom_type_symbol
_atom_type_scat_dispersion_real
_atom_type_scat_dispersion_imag
_atom_type_scat_Cromer_Mann_a1
_atom_type_scat_Cromer_Mann_b1
_atom_type_scat_Cromer_Mann_a2
_atom_type_scat_Cromer_Mann_b2
_atom_type_scat_Cromer_Mann_a3
_atom_type_scat_Cromer_Mann_b3
_atom_type_scat_Cromer_Mann_a4
_atom_type_scat_Cromer_Mann_b4
_atom_type_scat_Cromer_Mann_c
_atom_type_scat_source
C 0.0033 0.0016 2.3100 20.8439 1.0200 10.2075 1.5886 0.5687 0.8650 51.6512 0.2156 'International Tables Vol C 4.2.6.8 and 6.1.1.4'
H 0.0000 0.0000 0.4930 10.5109 0.3229 26.1257 0.1402 3.1424 0.0408 57.7998 0.0030 'International Tables Vol C 4.2.6.8 and 6.1.1.4'
Br -0.2901 2.4595 17.1789 2.1723 5.2358 16.5796 5.6377 0.2609 3.9851 41.4328 2.9557 'International Tables Vol C 4.2.6.8 and 6.1.1.4'
N 0.0061 0.0033 12.2126 0.0057 3.1322 9.8933 2.0125 28.9975 1.1663 0.5826 -11.5290 'International Tables Vol C 4.2.6.8 and 6.1.1.4'

loop_
_geom_angle_atom_site_label_1
_geom_angle_atom_site_label_2
_geom_angle_atom_site_label_3
_geom_angle
_geom_angle_publ_flag
Br1 C2 C3 112.26(14) yes
Br1 C2 C20 119.16(16) yes
C3 C2 C20 128.55(19) yes
C2 C3 C4 114.04(16) yes
C2 C3 H31 107.0 no
C4 C3 H31 109.7 no
C2 C3 H32 107.1 no
C4 C3 H32 109.8 no
H31 C3 H32 109.1 no
C3 C4 C5 119.74(18) yes
C3 C4 C13 121.65(18) yes
C5 C4 C13 118.57(19) yes
C4 C5 C6 123.5(2) yes
C4 C5 C10 118.0(2) yes
C6 C5 C10 118.5(2) yes
C5 C6 C7 120.0(3) yes
C5 C6 H61 120.2 no
C7 C6 H61 119.8 no
C6 C7 C8 121.0(3) yes
C6 C7 H71 119.2 no
C8 C7 H71 119.8 no
C7 C8 C9 120.5(2) yes
C7 C8 H81 119.9 no
C9 C8 H81 119.6 no
C8 C9 C10 119.9(3) yes
C8 C9 H91 119.9 no
C10 C9 H91 120.2 no
C9 C10 C5 120.0(2) yes
C9 C10 C11 122.0(2) yes
C5 C10 C11 118.0(2) yes
C10 C11 N12 124.5(2) yes
C10 C11 H111 117.7 no
N12 C11 H111 117.8 no
C11 N12 C13 117.9(2) yes
C4 C13 N12 123.02(19) yes
C4 C13 C14 124.21(18) yes
N12 C13 C14 112.75(18) yes
C13 C14 C15 122.33(18) yes
C13 C14 C19 119.26(19) yes
C15 C14 C19 118.38(19) yes
C14 C15 C16 120.58(19) yes
C14 C15 H151 119.6 no
C16 C15 H151 119.8 no
C15 C16 C17 120.4(2) yes
C15 C16 H161 119.5 no
C17 C16 H161 120.2 no
C16 C17 C18 119.6(2) yes
C16 C17 H171 120.9 no
C18 C17 H171 119.5 no
C17 C18 C19 120.4(2) yes
C17 C18 H181 120.1 no
C19 C18 H181 119.6 no
C14 C19 C18 120.7(2) yes
C14 C19 H191 119.8 no
C18 C19 H191 119.5 no
C2 C20 H201 120.3 no
C2 C20 H202 119.2 no
H201 C20 H202 120.5 no

loop_
_geom_bond_atom_site_label_1
_geom_bond_atom_site_label_2
_geom_bond_distance
_geom_bond_publ_flag
Br1 C2 1.915(2) yes
C2 C3 1.504(3) yes
C2 C20 1.317(3) yes
C3 C4 1.511(3) yes
C3 H31 0.990 no
C3 H32 0.980 no
C4 C5 1.430(3) yes
C4 C13 1.384(3) yes
C5 C6 1.422(3) yes
C5 C10 1.416(3) yes
C6 C7 1.376(3) yes
C6 H61 0.958 no
C7 C8 1.406(5) yes
C7 H71 0.942 no
C8 C9 1.363(5) yes
C8 H81 0.947 no
C9 C10 1.422(3) yes
C9 H91 0.947 no
C10 C11 1.406(4) yes
C11 N12 1.315(3) yes
C11 H111 0.951 no
N12 C13 1.376(3) yes
C13 C14 1.493(3) yes
C14 C15 1.395(3) yes
C14 C19 1.399(3) yes
C15 C16 1.390(3) yes
C15 H151 0.947 no
C16 C17 1.386(3) yes
C16 H161 0.958 no
C17 C18 1.382(4) yes
C17 H171 0.968 no
C18 C19 1.387(3) yes
C18 H181 0.960 no
C19 H191 0.955 no
C20 H201 0.950 no
C20 H202 0.948 no
